data_4507782
loop_
_publ_author_name
'Luo, Li'
'Chen, Kai'
'Liu, Qing'
'Lu, Yi'
'Okamura, Taka-aki'
'Lv, Gao-Chao'
'Zhao, Yue'
'Sun, Wei-Yin'

_publ_section_title
;
 Zinc(II) and Cadmium(II) Complexes with 1,3,5-Benzenetricarboxylate and
 Imidazole-Containing Ligands: Structural Variation via Reaction
 Temperature and Solvent
;
_journal_issue 6
_journal_name_full 'Crystal Growth &amp; Design'
_journal_page_first 2312
_journal_paper_doi 10.1021/cg301815w
_journal_volume 13
_journal_year 2013
_chemical_formula_moiety 'C36 H24 Cd3 N6 O12'
_chemical_formula_sum 'C36 H24 Cd3 N6 O12'
_chemical_formula_weight 1069.81
_chemical_name_systematic
; 
[Cd3(Y1)(BTC)2] 
;
_space_group_IT_number 14
_symmetry_cell_setting monoclinic
_symmetry_Int_Tables_number 14
_symmetry_space_group_name_Hall '-P 2ybc'
_symmetry_space_group_name_H-M 'P 1 21/c 1'
_atom_sites_solution_hydrogens geom
_atom_sites_solution_primary direct
_atom_sites_solution_secondary difmap
_audit_creation_date 2010-08-01
_audit_creation_method SHELXL-97
_cell_angle_alpha 90.00
_cell_angle_beta 104.915(8)
_cell_angle_gamma 90.00
_cell_formula_units_Z 4
_cell_length_a 9.6071(15)
_cell_length_b 15.995(3)
_cell_length_c 23.486(5)
_cell_measurement_reflns_used 27964
_cell_measurement_temperature 200
_cell_measurement_theta_max 27.5
_cell_measurement_theta_min 3.0
_cell_volume 3487.4(11)
_computing_structure_refinement 'SHELXL-97 (Sheldrick, 1997)'
_computing_structure_solution 'SHELXS-97 (Sheldrick, 1997)'
_diffrn_ambient_temperature 200
_diffrn_detector_area_resol_mean 10.00
_diffrn_measured_fraction_theta_full 0.997
_diffrn_measured_fraction_theta_max 0.997
_diffrn_measurement_device_type 'Rigaku RAXIS-RAPID II'
_diffrn_measurement_method \w
_diffrn_radiation_source
;
 MicroMax-007HF microfocus rotating anode X-ray generator
;
_diffrn_radiation_type MoK\a
_diffrn_radiation_wavelength 0.71075
_diffrn_reflns_av_R_equivalents 0.0318
_diffrn_reflns_av_sigmaI/netI 0.0238
_diffrn_reflns_limit_h_max 12
_diffrn_reflns_limit_h_min -12
_diffrn_reflns_limit_k_max 20
_diffrn_reflns_limit_k_min -20
_diffrn_reflns_limit_l_max 30
_diffrn_reflns_limit_l_min -30
_diffrn_reflns_number 31908
_diffrn_reflns_theta_full 27.48
_diffrn_reflns_theta_max 27.48
_diffrn_reflns_theta_min 3.12
_exptl_absorpt_coefficient_mu 1.890
_exptl_absorpt_correction_T_max 0.9282
_exptl_absorpt_correction_T_min 0.7037
_exptl_absorpt_correction_type multi-scan
_exptl_absorpt_process_details
;
    Higashi, T. (1995). Program for Absorption Correction.
    Rigaku Corporation, Tokyo, Japan.
;
_exptl_crystal_colour colorless
_exptl_crystal_density_diffrn 2.038
_exptl_crystal_density_method 'not measured'
_exptl_crystal_description platelet
_exptl_crystal_F_000 2088
_exptl_crystal_size_max 0.20
_exptl_crystal_size_mid 0.12
_exptl_crystal_size_min 0.04
_refine_diff_density_max 1.012
_refine_diff_density_min -0.437
_refine_diff_density_rms 0.116
_refine_ls_extinction_method none
_refine_ls_goodness_of_fit_ref 1.081
_refine_ls_hydrogen_treatment constr
_refine_ls_matrix_type full
_refine_ls_number_parameters 514
_refine_ls_number_reflns 7982
_refine_ls_number_restraints 0
_refine_ls_restrained_S_all 1.081
_refine_ls_R_factor_all 0.0249
_refine_ls_R_factor_gt 0.0214
_refine_ls_shift/su_max 0.003
_refine_ls_shift/su_mean 0.000
_refine_ls_structure_factor_coef Fsqd
_refine_ls_weighting_details 'calc w=1/[\s^2^(Fo^2^)+(0.0252P)^2^+2.3738P] where P=(Fo^2^+2Fc^2^)/3'
_refine_ls_weighting_scheme calc
_refine_ls_wR_factor_gt 0.0519
_refine_ls_wR_factor_ref 0.0529
_reflns_number_gt 7221
_reflns_number_total 7982
_reflns_threshold_expression I>2\s(I)
_cod_data_source_file cg301815w_si_001.cif
_cod_data_source_block 3
_cod_original_sg_symbol_H-M 'P 21/c'
_cod_database_code 4507782

loop_
_symmetry_equiv_pos_as_xyz
'x, y, z'
'-x, y+1/2, -z+1/2'
'-x, -y, -z'
'x, -y-1/2, z-1/2'

loop_
_atom_site_label
_atom_site_type_symbol
_atom_site_fract_x
_atom_site_fract_y
_atom_site_fract_z
_atom_site_U_iso_or_equiv
_atom_site_adp_type
_atom_site_occupancy
_atom_site_symmetry_multiplicity
_atom_site_calc_flag
_atom_site_refinement_flags
Cd1 Cd 0.411935(15) 0.533109(9) 0.222199(7) 0.01724(4) Uani 1 1 d .
Cd2 Cd 0.042559(19) 0.512117(10) 0.086629(7) 0.02307(5) Uani 1 1 d .
Cd3 Cd 0.588476(14) 0.502656(8) 0.453128(6) 0.01162(4) Uani 1 1 d .
O1 O 0.14195(16) 0.51613(10) 0.18907(7) 0.0224(3) Uani 1 1 d .
O2 O -0.08400(17) 0.47853(11) 0.15535(7) 0.0261(3) Uani 1 1 d .
O3 O -0.39501(15) 0.52230(10) 0.30860(7) 0.0221(3) Uani 1 1 d .
O4 O -0.28033(16) 0.46841(10) 0.39532(7) 0.0231(3) Uani 1 1 d .
O5 O 0.23315(16) 0.49695(10) 0.46471(7) 0.0235(3) Uani 1 1 d .
O6 O 0.36522(15) 0.51487(10) 0.39981(7) 0.0219(3) Uani 1 1 d .
O7 O 0.35873(19) 0.89963(12) 0.62643(8) 0.0376(4) Uani 1 1 d .
O8 O 0.5612(2) 0.96611(15) 0.66005(9) 0.0518(6) Uani 1 1 d .
O9 O 0.84528(17) 1.00879(9) 0.50409(7) 0.0227(3) Uani 1 1 d .
O10 O 0.80793(17) 0.91690(10) 0.43103(7) 0.0245(3) Uani 1 1 d .
O11 O 0.59493(17) 0.64371(9) 0.45975(7) 0.0249(3) Uani 1 1 d .
O12 O 0.47107(17) 0.63148(9) 0.52786(7) 0.0263(3) Uani 1 1 d .
N11 N 0.3069(2) 0.75275(12) 0.31310(9) 0.0263(4) Uani 1 1 d .
N12 N 0.36483(19) 0.65558(11) 0.25726(8) 0.0215(4) Uani 1 1 d .
N31 N -0.3028(2) 0.77355(11) 0.27038(9) 0.0264(4) Uani 1 1 d .
N32 N -0.38653(19) 0.90111(11) 0.25704(8) 0.0222(4) Uani 1 1 d .
N51 N 0.0130(2) 0.72530(12) 0.54653(9) 0.0274(4) Uani 1 1 d .
N52 N 0.0144(2) 0.85133(12) 0.58281(8) 0.0232(4) Uani 1 1 d .
C1 C 0.1420(2) 0.75156(15) 0.37781(10) 0.0253(5) Uani 1 1 d .
C2 C 0.0128(2) 0.74570(15) 0.33503(10) 0.0277(5) Uani 1 1 d .
H1 H 0.0060 0.7666 0.2966 0.033 Uiso 1 1 calc R
C3 C -0.1075(2) 0.70944(14) 0.34788(11) 0.0274(5) Uani 1 1 d .
C4 C -0.0986(3) 0.68197(14) 0.40467(11) 0.0283(5) Uani 1 1 d .
H2 H -0.1818 0.6601 0.4142 0.034 Uiso 1 1 calc R
C5 C 0.0301(3) 0.68608(14) 0.44763(10) 0.0270(5) Uani 1 1 d .
C6 C 0.1507(2) 0.71989(15) 0.43377(10) 0.0267(5) Uani 1 1 d .
H3 H 0.2401 0.7214 0.4629 0.032 Uiso 1 1 calc R
C11 C 0.2726(3) 0.79182(16) 0.36422(11) 0.0315(5) Uani 1 1 d .
H4 H 0.2537 0.8521 0.3563 0.038 Uiso 1 1 calc R
H5 H 0.3563 0.7865 0.3989 0.038 Uiso 1 1 calc R
C12 C 0.3645(2) 0.67692(14) 0.31151(10) 0.0236(4) Uani 1 1 d .
H6 H 0.4007 0.6428 0.3452 0.028 Uiso 1 1 calc R
C13 C 0.3025(3) 0.72116(16) 0.22237(12) 0.0357(6) Uani 1 1 d .
H7 H 0.2871 0.7238 0.1808 0.043 Uiso 1 1 calc R
C14 C 0.2665(3) 0.78122(17) 0.25602(12) 0.0402(7) Uani 1 1 d .
H8 H 0.2218 0.8332 0.2429 0.048 Uiso 1 1 calc R
C31 C -0.2453(3) 0.69588(15) 0.30042(14) 0.0413(7) Uani 1 1 d .
H9 H -0.2269 0.6558 0.2711 0.050 Uiso 1 1 calc R
H10 H -0.3183 0.6708 0.3183 0.050 Uiso 1 1 calc R
C32 C -0.3253(2) 0.84482(14) 0.29622(10) 0.0255(5) Uani 1 1 d .
H11 H -0.3002 0.8537 0.3376 0.031 Uiso 1 1 calc R
C33 C -0.4047(3) 0.86321(15) 0.20279(10) 0.0270(5) Uani 1 1 d .
H12 H -0.4465 0.8885 0.1657 0.032 Uiso 1 1 calc R
C34 C -0.3533(3) 0.78442(15) 0.21112(11) 0.0311(5) Uani 1 1 d .
H13 H -0.3525 0.7443 0.1814 0.037 Uiso 1 1 calc R
C51 C 0.0380(3) 0.65538(15) 0.50907(11) 0.0377(6) Uani 1 1 d .
H14 H -0.0354 0.6114 0.5075 0.045 Uiso 1 1 calc R
H15 H 0.1341 0.6306 0.5264 0.045 Uiso 1 1 calc R
C52 C 0.0516(3) 0.80500(15) 0.54317(11) 0.0290(5) Uani 1 1 d .
H16 H 0.0999 0.8255 0.5155 0.035 Uiso 1 1 calc R
C53 C -0.0535(3) 0.79860(16) 0.61312(11) 0.0314(5) Uani 1 1 d .
H17 H -0.0935 0.8146 0.6445 0.038 Uiso 1 1 calc R
C54 C -0.0545(3) 0.72050(16) 0.59132(12) 0.0356(6) Uani 1 1 d .
H18 H -0.0941 0.6719 0.6043 0.043 Uiso 1 1 calc R
C101 C 0.0038(2) 0.49740(12) 0.25899(9) 0.0140(4) Uani 1 1 d .
C102 C -0.1326(2) 0.49470(12) 0.26997(9) 0.0135(4) Uani 1 1 d .
H19 H -0.2169 0.4939 0.2382 0.016 Uiso 1 1 calc R
C103 C -0.1434(2) 0.49317(11) 0.32809(9) 0.0134(4) Uani 1 1 d .
C104 C -0.0196(2) 0.49552(12) 0.37436(9) 0.0135(4) Uani 1 1 d .
H20 H -0.0275 0.4934 0.4138 0.016 Uiso 1 1 calc R
C105 C 0.1150(2) 0.50096(12) 0.36351(9) 0.0140(4) Uani 1 1 d .
C106 C 0.1265(2) 0.50200(12) 0.30572(9) 0.0155(4) Uani 1 1 d .
H21 H 0.2187 0.5059 0.2981 0.019 Uiso 1 1 calc R
C111 C 0.0210(2) 0.49701(12) 0.19729(9) 0.0156(4) Uani 1 1 d .
C131 C -0.2862(2) 0.49462(12) 0.34382(9) 0.0139(4) Uani 1 1 d .
C151 C 0.2484(2) 0.50459(12) 0.41362(9) 0.0153(4) Uani 1 1 d .
C201 C 0.5391(2) 0.88302(13) 0.57443(9) 0.0184(4) Uani 1 1 d .
C202 C 0.6322(2) 0.92908(13) 0.54991(9) 0.0184(4) Uani 1 1 d .
H22 H 0.6598 0.9840 0.5637 0.022 Uiso 1 1 calc R
C203 C 0.6848(2) 0.89444(13) 0.50503(9) 0.0166(4) Uani 1 1 d .
C204 C 0.6510(2) 0.81250(12) 0.48722(9) 0.0163(4) Uani 1 1 d .
H23 H 0.6872 0.7890 0.4567 0.020 Uiso 1 1 calc R
C205 C 0.5641(2) 0.76442(12) 0.51386(9) 0.0164(4) Uani 1 1 d .
C206 C 0.5052(2) 0.80105(13) 0.55620(9) 0.0185(4) Uani 1 1 d .
H24 H 0.4413 0.7698 0.5728 0.022 Uiso 1 1 calc R
C211 C 0.4818(2) 0.91923(14) 0.62331(10) 0.0221(4) Uani 1 1 d .
C231 C 0.7848(2) 0.94344(13) 0.47839(9) 0.0184(4) Uani 1 1 d .
C251 C 0.5412(2) 0.67254(13) 0.49923(9) 0.0179(4) Uani 1 1 d .

loop_
_atom_site_aniso_label
_atom_site_aniso_U_11
_atom_site_aniso_U_22
_atom_site_aniso_U_33
_atom_site_aniso_U_23
_atom_site_aniso_U_13
_atom_site_aniso_U_12
Cd1 0.01756(7) 0.01766(8) 0.01788(8) 0.00226(5) 0.00707(6) 0.00030(5)
Cd2 0.03376(9) 0.02570(8) 0.01266(8) 0.00420(6) 0.01125(7) 0.01467(7)
Cd3 0.00954(7) 0.01616(7) 0.00982(7) 0.00014(5) 0.00369(5) -0.00094(5)
O1 0.0152(7) 0.0393(9) 0.0146(7) 0.0036(6) 0.0070(6) -0.0004(6)
O2 0.0211(7) 0.0461(10) 0.0114(7) -0.0028(7) 0.0043(6) -0.0050(7)
O3 0.0130(7) 0.0283(8) 0.0245(8) 0.0036(6) 0.0041(6) 0.0003(6)
O4 0.0192(7) 0.0362(9) 0.0176(7) 0.0059(6) 0.0114(6) 0.0064(6)
O5 0.0171(7) 0.0391(9) 0.0122(7) 0.0029(6) 0.0000(6) -0.0029(6)
O6 0.0105(6) 0.0348(9) 0.0186(8) 0.0044(6) 0.0006(6) -0.0004(6)
O7 0.0338(9) 0.0495(11) 0.0372(10) -0.0142(9) 0.0232(8) -0.0121(8)
O8 0.0416(11) 0.0812(16) 0.0406(12) -0.0381(11) 0.0254(10) -0.0284(11)
O9 0.0283(8) 0.0207(8) 0.0195(8) -0.0009(6) 0.0070(7) -0.0104(6)
O10 0.0324(8) 0.0271(8) 0.0185(8) -0.0037(6) 0.0146(7) -0.0110(7)
O11 0.0305(8) 0.0170(7) 0.0300(9) -0.0049(6) 0.0129(7) -0.0032(6)
O12 0.0318(8) 0.0177(7) 0.0316(9) 0.0031(6) 0.0125(7) -0.0071(6)
N11 0.0273(10) 0.0242(10) 0.0297(10) -0.0003(8) 0.0117(9) 0.0028(8)
N12 0.0211(8) 0.0198(9) 0.0242(9) 0.0025(7) 0.0068(8) 0.0027(7)
N31 0.0240(9) 0.0160(9) 0.0319(11) 0.0007(8) -0.0058(8) 0.0006(7)
N32 0.0234(9) 0.0191(9) 0.0224(9) -0.0004(7) 0.0025(8) 0.0012(7)
N51 0.0389(11) 0.0211(9) 0.0237(10) 0.0021(8) 0.0106(9) 0.0030(8)
N52 0.0248(9) 0.0248(9) 0.0212(9) -0.0008(7) 0.0081(8) -0.0041(7)
C1 0.0237(11) 0.0270(11) 0.0259(12) -0.0064(9) 0.0075(9) 0.0053(9)
C2 0.0298(12) 0.0285(12) 0.0225(12) 0.0014(9) 0.0024(10) 0.0019(9)
C3 0.0244(11) 0.0172(10) 0.0355(13) 0.0027(9) -0.0012(10) 0.0035(8)
C4 0.0300(12) 0.0172(10) 0.0393(14) -0.0009(9) 0.0120(11) 0.0032(9)
C5 0.0396(13) 0.0187(10) 0.0237(11) -0.0003(9) 0.0099(10) 0.0100(9)
C6 0.0244(11) 0.0293(12) 0.0225(11) -0.0056(9) -0.0011(9) 0.0110(9)
C11 0.0286(12) 0.0340(13) 0.0334(13) -0.0109(11) 0.0107(11) -0.0021(10)
C12 0.0215(10) 0.0237(11) 0.0255(11) 0.0029(9) 0.0061(9) 0.0017(8)
C13 0.0495(15) 0.0312(13) 0.0291(13) 0.0102(10) 0.0150(12) 0.0153(11)
C14 0.0606(18) 0.0282(13) 0.0367(14) 0.0116(11) 0.0216(14) 0.0191(12)
C31 0.0351(13) 0.0167(11) 0.0588(18) 0.0072(11) -0.0120(13) -0.0002(10)
C32 0.0290(11) 0.0220(11) 0.0214(11) 0.0006(9) -0.0011(9) -0.0016(9)
C33 0.0329(12) 0.0262(11) 0.0199(11) -0.0002(9) 0.0030(10) 0.0014(9)
C34 0.0350(12) 0.0267(12) 0.0295(13) -0.0076(10) 0.0046(11) 0.0039(10)
C51 0.0639(17) 0.0208(12) 0.0303(13) 0.0023(10) 0.0156(13) 0.0095(12)
C52 0.0365(13) 0.0272(12) 0.0277(12) -0.0001(10) 0.0163(11) -0.0024(10)
C53 0.0411(14) 0.0298(12) 0.0292(13) 0.0031(10) 0.0196(11) -0.0023(10)
C54 0.0502(15) 0.0270(12) 0.0362(14) 0.0067(10) 0.0228(13) -0.0029(11)
C101 0.0147(9) 0.0173(9) 0.0107(9) 0.0003(7) 0.0046(8) -0.0004(7)
C102 0.0121(8) 0.0161(9) 0.0115(9) -0.0002(7) 0.0014(7) -0.0006(7)
C103 0.0135(9) 0.0136(9) 0.0139(9) -0.0005(7) 0.0050(8) -0.0005(7)
C104 0.0151(9) 0.0157(9) 0.0102(9) 0.0007(7) 0.0043(7) 0.0001(7)
C105 0.0123(9) 0.0161(9) 0.0128(9) 0.0005(7) 0.0022(7) 0.0000(7)
C106 0.0128(9) 0.0214(10) 0.0138(10) 0.0007(7) 0.0062(8) -0.0003(7)
C111 0.0171(9) 0.0188(10) 0.0119(9) 0.0022(7) 0.0055(8) 0.0034(7)
C131 0.0121(8) 0.0153(9) 0.0146(9) -0.0025(7) 0.0040(8) -0.0020(7)
C151 0.0144(9) 0.0157(9) 0.0156(10) 0.0005(7) 0.0033(8) 0.0000(7)
C201 0.0198(9) 0.0214(10) 0.0158(10) -0.0006(8) 0.0077(8) -0.0003(8)
C202 0.0213(10) 0.0175(10) 0.0175(10) -0.0026(8) 0.0070(8) -0.0029(8)
C203 0.0166(9) 0.0195(10) 0.0145(9) 0.0018(8) 0.0055(8) -0.0034(7)
C204 0.0185(9) 0.0171(9) 0.0139(9) -0.0005(7) 0.0055(8) -0.0018(7)
C205 0.0164(9) 0.0157(9) 0.0163(10) 0.0003(7) 0.0028(8) -0.0022(7)
C206 0.0180(9) 0.0215(10) 0.0177(10) 0.0014(8) 0.0077(8) -0.0030(8)
C211 0.0260(10) 0.0234(11) 0.0199(10) 0.0003(8) 0.0114(9) 0.0010(8)
C231 0.0208(9) 0.0190(10) 0.0163(10) 0.0017(8) 0.0065(8) -0.0043(8)
C251 0.0152(9) 0.0171(10) 0.0191(10) 0.0007(8) 0.0002(8) -0.0007(7)

loop_
_atom_type_symbol
_atom_type_description
_atom_type_scat_dispersion_real
_atom_type_scat_dispersion_imag
_atom_type_scat_source
C C 0.0033 0.0016 'International Tables Vol C Tables 4.2.6.8 and 6.1.1.4'
H H 0.0000 0.0000 'International Tables Vol C Tables 4.2.6.8 and 6.1.1.4'
Cd Cd -0.8075 1.2024 'International Tables Vol C Tables 4.2.6.8 and 6.1.1.4'
N N 0.0061 0.0033 'International Tables Vol C Tables 4.2.6.8 and 6.1.1.4'
O O 0.0106 0.0060 'International Tables Vol C Tables 4.2.6.8 and 6.1.1.4'

loop_
_geom_angle_atom_site_label_1
_geom_angle_atom_site_label_2
_geom_angle_atom_site_label_3
_geom_angle
_geom_angle_site_symmetry_1
_geom_angle_site_symmetry_3
N32 Cd1 N12 136.29(7) 2_545 .
N32 Cd1 O8 105.67(8) 2_545 4_575
N12 Cd1 O8 116.89(8) . 4_575
N32 Cd1 O3 81.22(6) 2_545 1_655
N12 Cd1 O3 86.34(6) . 1_655
O8 Cd1 O3 93.75(7) 4_575 1_655
N32 Cd1 O7 128.58(7) 2_545 4_575
N12 Cd1 O7 86.44(7) . 4_575
O8 Cd1 O7 54.89(6) 4_575 4_575
O3 Cd1 O7 139.08(6) 1_655 4_575
N32 Cd1 O1 78.50(6) 2_545 .
N12 Cd1 O1 85.28(6) . .
O8 Cd1 O1 124.44(7) 4_575 .
O3 Cd1 O1 140.32(5) 1_655 .
O7 Cd1 O1 78.89(5) 4_575 .
N32 Cd1 C211 122.10(7) 2_545 4_575
N12 Cd1 C211 100.99(7) . 4_575
O8 Cd1 C211 27.51(6) 4_575 4_575
O3 Cd1 C211 116.41(6) 1_655 4_575
O7 Cd1 C211 27.53(6) 4_575 4_575
O1 Cd1 C211 103.26(6) . 4_575
N52 Cd2 O10 139.23(6) 4_575 2_645
N52 Cd2 O2 100.21(6) 4_575 .
O10 Cd2 O2 117.02(6) 2_645 .
N52 Cd2 O1 91.60(6) 4_575 .
O10 Cd2 O1 95.66(6) 2_645 .
O2 Cd2 O1 56.06(5) . .
N52 Cd2 O9 92.46(6) 4_575 4_475
O10 Cd2 O9 99.91(6) 2_645 4_475
O2 Cd2 O9 94.86(6) . 4_475
O1 Cd2 O9 150.88(5) . 4_475
N52 Cd2 O9 93.38(6) 4_575 2_645
O10 Cd2 O9 53.82(5) 2_645 2_645
O2 Cd2 O9 163.43(5) . 2_645
O1 Cd2 O9 133.50(5) . 2_645
O9 Cd2 O9 74.99(6) 4_475 2_645
N52 Cd2 C111 95.16(6) 4_575 .
O10 Cd2 C111 109.76(6) 2_645 .
O2 Cd2 C111 27.90(6) . .
O1 Cd2 C111 28.24(6) . .
O9 Cd2 C111 122.64(6) 4_475 .
O9 Cd2 C111 159.93(6) 2_645 .
N52 Cd2 C231 117.28(6) 4_575 2_645
O10 Cd2 C231 26.65(6) 2_645 2_645
O2 Cd2 C231 142.30(6) . 2_645
O1 Cd2 C231 115.74(6) . 2_645
O9 Cd2 C231 87.65(6) 4_475 2_645
O9 Cd2 C231 27.18(5) 2_645 2_645
C111 Cd2 C231 135.38(6) . 2_645
O4 Cd3 O6 107.95(6) 1_655 .
O4 Cd3 O5 95.88(6) 1_655 3_666
O6 Cd3 O5 156.15(6) . 3_666
O4 Cd3 O11 106.73(6) 1_655 .
O6 Cd3 O11 87.47(6) . .
O5 Cd3 O11 86.34(6) 3_666 .
O4 Cd3 O12 95.79(6) 1_655 3_666
O6 Cd3 O12 86.46(6) . 3_666
O5 Cd3 O12 90.51(6) 3_666 3_666
O11 Cd3 O12 157.46(5) . 3_666
O4 Cd3 Cd3 163.18(4) 1_655 3_666
O6 Cd3 Cd3 76.97(4) . 3_666
O5 Cd3 Cd3 79.95(4) 3_666 3_666
O11 Cd3 Cd3 89.36(4) . 3_666
O12 Cd3 Cd3 68.13(4) 3_666 3_666
C111 O1 Cd2 90.14(12) . .
C111 O1 Cd1 153.08(13) . .
Cd2 O1 Cd1 115.67(6) . .
C111 O2 Cd2 91.86(12) . .
C131 O3 Cd1 159.54(14) . 1_455
C131 O4 Cd3 129.04(13) . 1_455
C151 O5 Cd3 125.21(13) . 3_666
C151 O6 Cd3 130.33(14) . .
C211 O7 Cd1 88.06(14) . 4_576
C211 O8 Cd1 94.12(14) . 4_576
C231 O9 Cd2 116.50(14) . 4_676
C231 O9 Cd2 82.19(12) . 2_655
Cd2 O9 Cd2 105.01(6) 4_676 2_655
C231 O10 Cd2 101.80(12) . 2_655
C251 O11 Cd3 114.01(13) . .
C251 O12 Cd3 142.21(14) . 3_666
C12 N11 C14 106.8(2) . .
C12 N11 C11 126.3(2) . .
C14 N11 C11 126.3(2) . .
C12 N12 C13 105.67(19) . .
C12 N12 Cd1 129.69(15) . .
C13 N12 Cd1 123.64(16) . .
C32 N31 C34 107.39(19) . .
C32 N31 C31 126.2(2) . .
C34 N31 C31 126.3(2) . .
C32 N32 C33 105.84(19) . .
C32 N32 Cd1 124.01(15) . 2
C33 N32 Cd1 129.23(15) . 2
C52 N51 C54 107.0(2) . .
C52 N51 C51 126.6(2) . .
C54 N51 C51 126.5(2) . .
C52 N52 C53 105.9(2) . .
C52 N52 Cd2 122.53(15) . 4_576
C53 N52 Cd2 131.22(16) . 4_576
C2 C1 C6 119.1(2) . .
C2 C1 C11 120.8(2) . .
C6 C1 C11 120.1(2) . .
C1 C2 C3 120.6(2) . .
C1 C2 H1 119.7 . .
C3 C2 H1 119.7 . .
C4 C3 C2 119.4(2) . .
C4 C3 C31 119.3(2) . .
C2 C3 C31 121.2(2) . .
C5 C4 C3 120.6(2) . .
C5 C4 H2 119.7 . .
C3 C4 H2 119.7 . .
C4 C5 C6 119.4(2) . .
C4 C5 C51 119.9(2) . .
C6 C5 C51 120.7(2) . .
C5 C6 C1 120.8(2) . .
C5 C6 H3 119.6 . .
C1 C6 H3 119.6 . .
N11 C11 C1 111.37(19) . .
N11 C11 H4 109.4 . .
C1 C11 H4 109.4 . .
N11 C11 H5 109.4 . .
C1 C11 H5 109.4 . .
H4 C11 H5 108.0 . .
N12 C12 N11 111.4(2) . .
N12 C12 H6 124.3 . .
N11 C12 H6 124.3 . .
C14 C13 N12 109.5(2) . .
C14 C13 H7 125.2 . .
N12 C13 H7 125.2 . .
C13 C14 N11 106.6(2) . .
C13 C14 H8 126.7 . .
N11 C14 H8 126.7 . .
N31 C31 C3 112.6(2) . .
N31 C31 H9 109.1 . .
C3 C31 H9 109.1 . .
N31 C31 H10 109.1 . .
C3 C31 H10 109.1 . .
H9 C31 H10 107.8 . .
N32 C32 N31 111.3(2) . .
N32 C32 H11 124.4 . .
N31 C32 H11 124.4 . .
C34 C33 N32 108.8(2) . .
C34 C33 H12 125.6 . .
N32 C33 H12 125.6 . .
C33 C34 N31 106.7(2) . .
C33 C34 H13 126.6 . .
N31 C34 H13 126.6 . .
N51 C51 C5 110.29(19) . .
N51 C51 H14 109.6 . .
C5 C51 H14 109.6 . .
N51 C51 H15 109.6 . .
C5 C51 H15 109.6 . .
H14 C51 H15 108.1 . .
N52 C52 N51 111.6(2) . .
N52 C52 H16 124.2 . .
N51 C52 H16 124.2 . .
C54 C53 N52 109.3(2) . .
C54 C53 H17 125.4 . .
N52 C53 H17 125.4 . .
C53 C54 N51 106.3(2) . .
C53 C54 H18 126.9 . .
N51 C54 H18 126.9 . .
C106 C101 C102 119.99(18) . .
C106 C101 C111 118.76(17) . .
C102 C101 C111 121.24(18) . .
C103 C102 C101 119.31(18) . .
C103 C102 H19 120.3 . .
C101 C102 H19 120.3 . .
C104 C103 C102 120.00(17) . .
C104 C103 C131 117.19(17) . .
C102 C103 C131 122.69(18) . .
C105 C104 C103 120.68(18) . .
C105 C104 H20 119.7 . .
C103 C104 H20 119.7 . .
C104 C105 C106 119.54(18) . .
C104 C105 C151 120.51(18) . .
C106 C105 C151 119.95(17) . .
C105 C106 C101 120.42(18) . .
C105 C106 H21 119.8 . .
C101 C106 H21 119.8 . .
O2 C111 O1 121.59(18) . .
O2 C111 C101 119.67(18) . .
O1 C111 C101 118.74(18) . .
O2 C111 Cd2 60.24(11) . .
O1 C111 Cd2 61.61(10) . .
C101 C111 Cd2 174.29(14) . .
O3 C131 O4 125.37(18) . .
O3 C131 C103 120.47(18) . .
O4 C131 C103 114.11(17) . .
O5 C151 O6 126.36(19) . .
O5 C151 C105 117.44(17) . .
O6 C151 C105 116.20(18) . .
C206 C201 C202 119.70(18) . .
C206 C201 C211 119.53(18) . .
C202 C201 C211 120.66(19) . .
C201 C202 C203 119.89(19) . .
C201 C202 H22 120.1 . .
C203 C202 H22 120.1 . .
C204 C203 C202 120.00(18) . .
C204 C203 C231 119.62(18) . .
C202 C203 C231 120.28(18) . .
C203 C204 C205 120.37(18) . .
C203 C204 H23 119.8 . .
C205 C204 H23 119.8 . .
C206 C205 C204 119.18(18) . .
C206 C205 C251 120.57(18) . .
C204 C205 C251 120.17(18) . .
C201 C206 C205 120.67(18) . .
C201 C206 H24 119.7 . .
C205 C206 H24 119.7 . .
O7 C211 O8 122.3(2) . .
O7 C211 C201 119.1(2) . .
O8 C211 C201 118.62(19) . .
O7 C211 Cd1 64.41(12) . 4_576
O8 C211 Cd1 58.36(12) . 4_576
C201 C211 Cd1 170.43(15) . 4_576
O10 C231 O9 122.16(18) . .
O10 C231 C203 118.03(18) . .
O9 C231 C203 119.79(18) . .
O10 C231 Cd2 51.55(10) . 2_655
O9 C231 Cd2 70.63(11) . 2_655
C203 C231 Cd2 169.58(15) . 2_655
O12 C251 O11 125.59(19) . .
O12 C251 C205 117.04(18) . .
O11 C251 C205 117.37(18) . .

loop_
_geom_bond_atom_site_label_1
_geom_bond_atom_site_label_2
_geom_bond_distance
_geom_bond_site_symmetry_2
Cd1 N32 2.1946(18) 2_545
Cd1 N12 2.2164(18) .
Cd1 O8 2.2948(18) 4_575
Cd1 O3 2.3771(16) 1_655
Cd1 O7 2.4261(18) 4_575
Cd1 O1 2.5234(15) .
Cd1 C211 2.688(2) 4_575
Cd2 N52 2.1999(19) 4_575
Cd2 O10 2.2047(14) 2_645
Cd2 O2 2.3199(16) .
Cd2 O1 2.3498(16) .
Cd2 O9 2.3601(17) 4_475
Cd2 O9 2.6240(16) 2_645
Cd2 C111 2.671(2) .
Cd2 C231 2.756(2) 2_645
Cd3 O4 2.1477(14) 1_655
Cd3 O6 2.1963(15) .
Cd3 O5 2.2267(16) 3_666
Cd3 O11 2.2613(16) .
Cd3 O12 2.2938(15) 3_666
Cd3 Cd3 3.1098(5) 3_666
O1 C111 1.264(2) .
O2 C111 1.250(3) .
O3 C131 1.236(2) .
O3 Cd1 2.3771(16) 1_455
O4 C131 1.268(2) .
O4 Cd3 2.1478(14) 1_455
O5 C151 1.252(3) .
O5 Cd3 2.2267(15) 3_666
O6 C151 1.257(2) .
O7 C211 1.243(3) .
O7 Cd1 2.4260(18) 4_576
O8 C211 1.245(3) .
O8 Cd1 2.2947(18) 4_576
O9 C231 1.270(3) .
O9 Cd2 2.3601(17) 4_676
O9 Cd2 2.6240(16) 2_655
O10 C231 1.263(2) .
O10 Cd2 2.2047(14) 2_655
O11 C251 1.259(3) .
O12 C251 1.253(3) .
O12 Cd3 2.2938(15) 3_666
N11 C12 1.338(3) .
N11 C14 1.374(3) .
N11 C11 1.464(3) .
N12 C12 1.320(3) .
N12 C13 1.370(3) .
N31 C32 1.335(3) .
N31 C34 1.362(3) .
N31 C31 1.465(3) .
N32 C32 1.313(3) .
N32 C33 1.381(3) .
N32 Cd1 2.1946(18) 2
N51 C52 1.336(3) .
N51 C54 1.373(3) .
N51 C51 1.480(3) .
N52 C52 1.309(3) .
N52 C53 1.372(3) .
N52 Cd2 2.1999(19) 4_576
C1 C2 1.385(3) .
C1 C6 1.391(3) .
C1 C11 1.516(3) .
C2 C3 1.394(3) .
C2 H1 0.9500 .
C3 C4 1.386(3) .
C3 C31 1.510(3) .
C4 C5 1.382(3) .
C4 H2 0.9500 .
C5 C6 1.391(3) .
C5 C51 1.508(3) .
C6 H3 0.9500 .
C11 H4 0.9900 .
C11 H5 0.9900 .
C12 H6 0.9500 .
C13 C14 1.345(4) .
C13 H7 0.9500 .
C14 H8 0.9500 .
C31 H9 0.9900 .
C31 H10 0.9900 .
C32 H11 0.9500 .
C33 C34 1.349(3) .
C33 H12 0.9500 .
C34 H13 0.9500 .
C51 H14 0.9900 .
C51 H15 0.9900 .
C52 H16 0.9500 .
C53 C54 1.349(4) .
C53 H17 0.9500 .
C54 H18 0.9500 .
C101 C106 1.390(3) .
C101 C102 1.400(3) .
C101 C111 1.500(3) .
C102 C103 1.396(3) .
C102 H19 0.9500 .
C103 C104 1.390(3) .
C103 C131 1.510(3) .
C104 C105 1.384(3) .
C104 H20 0.9500 .
C105 C106 1.390(3) .
C105 C151 1.501(3) .
C106 H21 0.9500 .
C201 C206 1.392(3) .
C201 C202 1.393(3) .
C201 C211 1.511(3) .
C202 C203 1.396(3) .
C202 H22 0.9500 .
C203 C204 1.389(3) .
C203 C231 1.496(3) .
C204 C205 1.396(3) .
C204 H23 0.9500 .
C205 C206 1.393(3) .
C205 C251 1.512(3) .
C206 H24 0.9500 .
C211 Cd1 2.688(2) 4_576
C231 Cd2 2.7557(19) 2_655

loop_
_geom_torsion_atom_site_label_1
_geom_torsion_atom_site_label_2
_geom_torsion_atom_site_label_3
_geom_torsion_atom_site_label_4
_geom_torsion
_geom_torsion_site_symmetry_1
_geom_torsion_site_symmetry_4
N52 Cd2 O1 C111 97.94(12) 4_575 .
O10 Cd2 O1 C111 -122.23(12) 2_645 .
O2 Cd2 O1 C111 -3.30(11) . .
O9 Cd2 O1 C111 0.00(18) 4_475 .
O9 Cd2 O1 C111 -165.87(11) 2_645 .
C231 Cd2 O1 C111 -140.55(12) 2_645 .
N52 Cd2 O1 Cd1 -89.96(8) 4_575 .
O10 Cd2 O1 Cd1 49.87(8) 2_645 .
O2 Cd2 O1 Cd1 168.79(10) . .
O9 Cd2 O1 Cd1 172.09(7) 4_475 .
O9 Cd2 O1 Cd1 6.22(11) 2_645 .
C111 Cd2 O1 Cd1 172.09(16) . .
C231 Cd2 O1 Cd1 31.54(9) 2_645 .
N32 Cd1 O1 C111 56.0(3) 2_545 .
N12 Cd1 O1 C111 -83.2(3) . .
O8 Cd1 O1 C111 157.2(3) 4_575 .
O3 Cd1 O1 C111 -4.7(3) 1_655 .
O7 Cd1 O1 C111 -170.5(3) 4_575 .
C211 Cd1 O1 C111 176.6(3) 4_575 .
N32 Cd1 O1 Cd2 -106.33(8) 2_545 .
N12 Cd1 O1 Cd2 114.48(8) . .
O8 Cd1 O1 Cd2 -5.11(11) 4_575 .
O3 Cd1 O1 Cd2 -167.05(6) 1_655 .
O7 Cd1 O1 Cd2 27.18(7) 4_575 .
C211 Cd1 O1 Cd2 14.28(9) 4_575 .
N52 Cd2 O2 C111 -81.66(13) 4_575 .
O10 Cd2 O2 C111 81.23(13) 2_645 .
O1 Cd2 O2 C111 3.34(11) . .
O9 Cd2 O2 C111 -175.05(12) 4_475 .
O9 Cd2 O2 C111 133.69(18) 2_645 .
C231 Cd2 O2 C111 92.50(15) 2_645 .
O4 Cd3 O6 C151 151.73(17) 1_655 .
O5 Cd3 O6 C151 -26.4(3) 3_666 .
O11 Cd3 O6 C151 -101.50(18) . .
O12 Cd3 O6 C151 56.79(18) 3_666 .
Cd3 Cd3 O6 C151 -11.57(17) 3_666 .
O4 Cd3 O11 C251 -169.59(14) 1_655 .
O6 Cd3 O11 C251 82.42(15) . .
O5 Cd3 O11 C251 -74.54(15) 3_666 .
O12 Cd3 O11 C251 7.9(2) 3_666 .
Cd3 Cd3 O11 C251 5.44(14) 3_666 .
N32 Cd1 N12 C12 31.1(2) 2_545 .
O8 Cd1 N12 C12 -134.48(18) 4_575 .
O3 Cd1 N12 C12 -42.13(18) 1_655 .
O7 Cd1 N12 C12 178.17(19) 4_575 .
O1 Cd1 N12 C12 99.04(18) . .
C211 Cd1 N12 C12 -158.34(18) 4_575 .
N32 Cd1 N12 C13 -135.78(18) 2_545 .
O8 Cd1 N12 C13 58.6(2) 4_575 .
O3 Cd1 N12 C13 150.98(19) 1_655 .
O7 Cd1 N12 C13 11.28(19) 4_575 .
O1 Cd1 N12 C13 -67.84(19) . .
C211 Cd1 N12 C13 34.8(2) 4_575 .
C6 C1 C2 C3 0.7(3) . .
C11 C1 C2 C3 -179.3(2) . .
C1 C2 C3 C4 2.4(3) . .
C1 C2 C3 C31 -174.7(2) . .
C2 C3 C4 C5 -3.5(3) . .
C31 C3 C4 C5 173.7(2) . .
C3 C4 C5 C6 1.4(3) . .
C3 C4 C5 C51 -179.6(2) . .
C4 C5 C6 C1 1.8(3) . .
C51 C5 C6 C1 -177.2(2) . .
C2 C1 C6 C5 -2.8(3) . .
C11 C1 C6 C5 177.2(2) . .
C12 N11 C11 C1 -72.7(3) . .
C14 N11 C11 C1 96.8(3) . .
C2 C1 C11 N11 -54.7(3) . .
C6 C1 C11 N11 125.3(2) . .
C13 N12 C12 N11 -0.7(3) . .
Cd1 N12 C12 N11 -169.36(14) . .
C14 N11 C12 N12 0.6(3) . .
C11 N11 C12 N12 171.8(2) . .
C12 N12 C13 C14 0.4(3) . .
Cd1 N12 C13 C14 169.99(19) . .
N12 C13 C14 N11 -0.1(3) . .
C12 N11 C14 C13 -0.3(3) . .
C11 N11 C14 C13 -171.5(2) . .
C32 N31 C31 C3 -50.8(4) . .
C34 N31 C31 C3 134.6(3) . .
C4 C3 C31 N31 125.4(3) . .
C2 C3 C31 N31 -57.5(3) . .
C33 N32 C32 N31 0.2(3) . .
Cd1 N32 C32 N31 -169.67(14) 2 .
C34 N31 C32 N32 -0.4(3) . .
C31 N31 C32 N32 -175.9(2) . .
C32 N32 C33 C34 0.0(3) . .
Cd1 N32 C33 C34 169.19(16) 2 .
N32 C33 C34 N31 -0.2(3) . .
C32 N31 C34 C33 0.4(3) . .
C31 N31 C34 C33 175.9(2) . .
C52 N51 C51 C5 -33.5(4) . .
C54 N51 C51 C5 146.4(3) . .
C4 C5 C51 N51 -93.2(3) . .
C6 C5 C51 N51 85.8(3) . .
C53 N52 C52 N51 -0.7(3) . .
Cd2 N52 C52 N51 -174.67(15) 4_576 .
C54 N51 C52 N52 0.4(3) . .
C51 N51 C52 N52 -179.7(2) . .
C52 N52 C53 C54 0.7(3) . .
Cd2 N52 C53 C54 173.94(18) 4_576 .
N52 C53 C54 N51 -0.4(3) . .
C52 N51 C54 C53 0.0(3) . .
C51 N51 C54 C53 -179.9(2) . .
C106 C101 C102 C103 -2.7(3) . .
C111 C101 C102 C103 178.49(17) . .
C101 C102 C103 C104 0.9(3) . .
C101 C102 C103 C131 176.85(17) . .
C102 C103 C104 C105 1.2(3) . .
C131 C103 C104 C105 -174.94(17) . .
C103 C104 C105 C106 -1.6(3) . .
C103 C104 C105 C151 179.22(17) . .
C104 C105 C106 C101 -0.2(3) . .
C151 C105 C106 C101 179.03(17) . .
C102 C101 C106 C105 2.3(3) . .
C111 C101 C106 C105 -178.83(18) . .
Cd2 O2 C111 O1 -6.1(2) . .
Cd2 O2 C111 C101 173.43(16) . .
Cd2 O1 C111 O2 6.0(2) . .
Cd1 O1 C111 O2 -158.1(2) . .
Cd2 O1 C111 C101 -173.52(16) . .
Cd1 O1 C111 C101 22.4(4) . .
Cd1 O1 C111 Cd2 -164.1(3) . .
C106 C101 C111 O2 167.68(19) . .
C102 C101 C111 O2 -13.4(3) . .
C106 C101 C111 O1 -12.8(3) . .
C102 C101 C111 O1 166.05(18) . .
N52 Cd2 C111 O2 102.12(13) 4_575 .
O10 Cd2 C111 O2 -110.69(13) 2_645 .
O1 Cd2 C111 O2 -174.1(2) . .
O9 Cd2 C111 O2 5.86(15) 4_475 .
O9 Cd2 C111 O2 -143.08(16) 2_645 .
C231 Cd2 C111 O2 -119.57(13) 2_645 .
N52 Cd2 C111 O1 -83.74(12) 4_575 .
O10 Cd2 C111 O1 63.44(13) 2_645 .
O2 Cd2 C111 O1 174.1(2) . .
O9 Cd2 C111 O1 180.00(11) 4_475 .
O9 Cd2 C111 O1 31.1(2) 2_645 .
C231 Cd2 C111 O1 54.56(15) 2_645 .
Cd1 O3 C131 O4 -117.0(4) 1_455 .
Cd1 O3 C131 C103 65.6(4) 1_455 .
Cd3 O4 C131 O3 -26.7(3) 1_455 .
Cd3 O4 C131 C103 150.86(13) 1_455 .
C104 C103 C131 O3 153.81(19) . .
C102 C103 C131 O3 -22.2(3) . .
C104 C103 C131 O4 -23.9(2) . .
C102 C103 C131 O4 160.09(18) . .
Cd3 O5 C151 O6 -1.0(3) 3_666 .
Cd3 O5 C151 C105 178.74(12) 3_666 .
Cd3 O6 C151 O5 11.8(3) . .
Cd3 O6 C151 C105 -167.95(13) . .
C104 C105 C151 O5 4.6(3) . .
C106 C105 C151 O5 -174.58(19) . .
C104 C105 C151 O6 -175.59(18) . .
C106 C105 C151 O6 5.2(3) . .
C206 C201 C202 C203 3.4(3) . .
C211 C201 C202 C203 179.60(19) . .
C201 C202 C203 C204 -3.7(3) . .
C201 C202 C203 C231 179.95(19) . .
C202 C203 C204 C205 0.2(3) . .
C231 C203 C204 C205 176.57(18) . .
C203 C204 C205 C206 3.5(3) . .
C203 C204 C205 C251 -173.15(19) . .
C202 C201 C206 C205 0.3(3) . .
C211 C201 C206 C205 -175.89(19) . .
C204 C205 C206 C201 -3.8(3) . .
C251 C205 C206 C201 172.87(19) . .
Cd1 O7 C211 O8 -8.1(3) 4_576 .
Cd1 O7 C211 C201 169.97(18) 4_576 .
Cd1 O8 C211 O7 8.6(3) 4_576 .
Cd1 O8 C211 C201 -169.49(17) 4_576 .
C206 C201 C211 O7 -36.7(3) . .
C202 C201 C211 O7 147.1(2) . .
C206 C201 C211 O8 141.5(2) . .
C202 C201 C211 O8 -34.7(3) . .
Cd2 O10 C231 O9 -1.6(2) 2_655 .
Cd2 O10 C231 C203 179.66(15) 2_655 .
Cd2 O9 C231 O10 -101.6(2) 4_676 .
Cd2 O9 C231 O10 1.3(2) 2_655 .
Cd2 O9 C231 C203 77.1(2) 4_676 .
Cd2 O9 C231 C203 -179.96(18) 2_655 .
Cd2 O9 C231 Cd2 -102.93(10) 4_676 2_655
C204 C203 C231 O10 16.9(3) . .
C202 C203 C231 O10 -166.8(2) . .
C204 C203 C231 O9 -161.9(2) . .
C202 C203 C231 O9 14.5(3) . .
C204 C203 C231 Cd2 18.3(9) . 2_655
C202 C203 C231 Cd2 -165.3(7) . 2_655
Cd3 O12 C251 O11 11.1(4) 3_666 .
Cd3 O12 C251 C205 -168.32(16) 3_666 .
Cd3 O11 C251 O12 -9.8(3) . .
Cd3 O11 C251 C205 169.59(13) . .
C206 C205 C251 O12 -1.9(3) . .
C204 C205 C251 O12 174.75(19) . .
C206 C205 C251 O11 178.67(19) . .
C204 C205 C251 O11 -4.7(3) . .
